data_8102941
loop_
_publ_author_name
'Budnyk, S.'
'Prots, Yu.'
'Kuz'ma, Yu. B.'
'Grin, Yu.'

_publ_section_title
;
Crystal structures of trigadolinium tetraphosphidoheptapalladate, 
Gd~3~Pd~7~P~4~, and triterbium tetraphosphidohepta-palladate, Tb~3~Pd~7~P~4~
;
_journal_issue 3
_journal_name_full 'Zeitschrift f\"ur Kristallographie - New Crystal Structures'
_journal_page_first 238
_journal_page_last 240
_journal_volume 221
_journal_year 2006
_chemical_formula_sum 'Gd3 P4 Pd7'
_chemical_formula_weight 1340.45
_space_group_IT_number 12
_symmetry_cell_setting monoclinic
_symmetry_space_group_name_Hall '-C 2y'
_symmetry_space_group_name_H-M 'C 1 2/m 1'
_audit_creation_date 2006-05-15T22:30:03-00:00
_audit_creation_method manual
_cell_angle_alpha 90.0000(0)
_cell_angle_beta 125.86(1)
_cell_angle_gamma 90.0000(0)
_cell_formula_units_Z 2
_cell_length_a 15.348(3)
_cell_length_b 3.999(1)
_cell_length_c 9.386(2)
_cell_measurement_temperature 293(2)
_cell_volume 466.89(19)
_computing_data_collection 'CrystalClear (Rigaku Corp., 2000)'
_computing_data_reduction 'CrystalClear (Rigaku Corp., 2000)'
_computing_structure_refinement 'SHELXL-97 (Sheldrick, 1997)'
_diffrn_ambient_temperature 295.1500
_diffrn_measurement_details
;
scan:
 Number of images: 400
            Slice: 0.0000 - 240.0000
      Image width: 0.6000
         Exp time: 100.0000
    Rotation axis: Phi
            Omega: 0.0000
              Chi: 0.0000
              Phi: 0.0000
              XTD: 39.8300
           2theta: -20.0000
scan:
 Number of images: 100
            Slice: -35.0000 - 25.0000
      Image width: 0.6000
         Exp time: 100.0000
    Rotation axis: Omega
            Omega: 0.0000
              Chi: -90.0000
              Phi: 5.0000
              XTD: 39.6872
           2theta: -20.0000
;
_diffrn_measurement_device 'Rigaku AFC-7'
_diffrn_radiation_detector 'Mercury CCD'
_diffrn_radiation_monochromator 'Graphite Monochromator'
_diffrn_radiation_source 'Sealed Tube'
_diffrn_radiation_type 'Mo K\a'
_diffrn_radiation_wavelength 0.7107
_diffrn_reflns_av_R_equivalents 0.027
_diffrn_reflns_limit_h_max 23
_diffrn_reflns_limit_h_min -22
_diffrn_reflns_limit_k_max 5
_diffrn_reflns_limit_k_min -5
_diffrn_reflns_limit_l_max 13
_diffrn_reflns_limit_l_min -12
_diffrn_reflns_number 2032
_diffrn_reflns_reduction_process 'Lp corrections applied'
_diffrn_reflns_theta_max 32.69
_diffrn_reflns_theta_min 2.68
_diffrn_source_current 40.0000
_diffrn_source_power 2.0000
_diffrn_source_voltage 50.0000
_exptl_absorpt_coefficient_mu 34.72
_exptl_absorpt_correction_T_max 1.0000
_exptl_absorpt_correction_T_min 0.6464
_exptl_absorpt_correction_type multi-scan
_exptl_crystal_colour gray
_exptl_crystal_density_diffrn 9.535
_exptl_crystal_density_method 'not measured'
_exptl_crystal_description prism-like
_exptl_crystal_F_000 1148.0
_exptl_crystal_size_max 0.080
_exptl_crystal_size_mid 0.010
_exptl_crystal_size_min 0.010
_refine_ls_extinction_coef 0.00034(13)
_refine_ls_extinction_expression Fc^*^=kFc[1+0.001xFc^2^\l^3^/sin(2\q)]^-1/4^
_refine_ls_extinction_method SHELXL
_refine_ls_goodness_of_fit_ref 1.120
_refine_ls_matrix_type full
_refine_ls_number_parameters 46
_refine_ls_number_reflns 741
_refine_ls_restrained_S_all 1.120
_refine_ls_R_factor_gt 0.024
_refine_ls_shift/su_max 0.000
_refine_ls_shift/su_mean 0.000
_refine_ls_structure_factor_coef Fsqd
_refine_ls_weighting_scheme unit
_refine_ls_wR_factor_ref 0.056
_reflns_number_gt 741
_reflns_number_total 779
_reflns_threshold_expression >2sigma(I)
_cod_data_source_file 409873.cff
_cod_data_source_block Gd3Pd7P4
_cod_depositor_comments
;
The following automatic conversions were performed:
'_exptl_absorpt_correction_type' value 'Multi-scan' changed to
'multi-scan' according to
'/home/saulius/struct/CIF-dictionaries/cif_core.dic' dictionary named
'cif_core.dic' version 2.4.1 from 2010-06-29.

Automatic conversion script
Id: cif_fix_enum 1555 2011-01-17 13:19:09Z saulius 
;
_cod_original_cell_volume 466.8(1)
_cod_original_sg_symbol_H-M C12/m1
_cod_original_formula_sum 'Gd3 Pd7 P4'
_cod_database_code 8102941

loop_
_symmetry_equiv_pos_as_xyz
'x, y, z'
'-x, y, -z'
'x+1/2, y+1/2, z'
'-x+1/2, y+1/2, -z'
'-x, -y, -z'
'x, -y, z'
'-x+1/2, -y+1/2, -z'
'x+1/2, -y+1/2, z'

loop_
_atom_site_label
_atom_site_type_symbol
_atom_site_symmetry_multiplicity
_atom_site_Wyckoff_symbol
_atom_site_fract_x
_atom_site_fract_y
_atom_site_fract_z
_atom_site_U_iso_or_equiv
_atom_site_adp_type
_atom_site_occupancy
_atom_site_calc_flag
_atom_site_refinement_flags
_atom_site_disorder_assembly
_atom_site_disorder_group
Gd1 Gd 4 i 0.18046(3) 0.5000 0.68368(5) 0.00691(12) Uani 1 d S . .
Gd2 Gd 2 a 0.5000 0.5000 0.0000 0.00750(14) Uani 1 d S . .
Pd1 Pd 4 i 0.00957(5) 0.5000 0.73618(8) 0.00855(15) Uani 1 d S . .
Pd2 Pd 4 i 0.80562(5) 0.5000 0.63984(9) 0.01063(16) Uani 1 d S . .
Pd3 Pd 4 i 0.66640(5) 0.5000 0.91243(8) 0.00940(15) Uani 1 d S . .
Pd4 Pd 2 c 0.5000 0.5000 0.5000 0.00818(19) Uani 1 d S . .
P1 P 4 i 0.84016(17) 0.5000 0.9358(3) 0.0086(4) Uani 1 d S . .
P2 P 4 i 0.60537(17) 0.5000 0.3920(3) 0.0071(4) Uani 1 d S . .

loop_
_atom_site_aniso_label
_atom_site_aniso_U_11
_atom_site_aniso_U_22
_atom_site_aniso_U_33
_atom_site_aniso_U_23
_atom_site_aniso_U_13
_atom_site_aniso_U_12
Gd1 0.00744(19) 0.0073(2) 0.0068(2) 0.000 0.00462(16) 0.000
Gd2 0.0081(2) 0.0084(3) 0.0081(3) 0.000 0.0059(2) 0.000
Pd1 0.0071(3) 0.0094(3) 0.0091(3) 0.000 0.0048(2) 0.000
Pd2 0.0092(3) 0.0130(4) 0.0121(3) 0.000 0.0076(3) 0.000
Pd3 0.0100(3) 0.0090(3) 0.0094(3) 0.000 0.0058(3) 0.000
Pd4 0.0080(4) 0.0097(5) 0.0090(4) 0.000 0.0062(3) 0.000
P1 0.0086(9) 0.0088(11) 0.0090(10) 0.000 0.0054(8) 0.000
P2 0.0077(9) 0.0069(10) 0.0088(9) 0.000 0.0060(8) 0.000

loop_
_atom_type_symbol
_atom_type_description
_atom_type_number_in_cell
_atom_type_scat_dispersion_real
_atom_type_scat_dispersion_imag
_atom_type_scat_source
P P 8 0.1023 0.0942 'International Tables Vol C Tables 4.2.6.8 and 6.1.1.4'
Pd Pd 14 -0.9988 1.0072 'International Tables Vol C Tables 4.2.6.8 and 6.1.1.4'
Gd Gd 6 -0.1653 3.9035 'International Tables Vol C Tables 4.2.6.8 and 6.1.1.4'
